data_7711757
loop_
_publ_author_name
'Luz, Christian'
'Glok, Eduard'
'Horrer, G\"unther'
'Radius, Udo'

_publ_section_title
;
 N Heterocyclic Carbene and Cyclic (Alkyl)(amino)carbene Complexes of
 Molybdenum(IV) and Tungsten(IV)
;
_journal_name_full 'Dalton Transactions'
_journal_paper_doi 10.1039/D2DT03409C
_journal_year 2022
_chemical_formula_moiety 'C31 H46 Cl4 Mo N2 S'
_chemical_formula_sum 'C31 H46 Cl4 Mo N2 S'
_chemical_formula_weight 716.50
_space_group_crystal_system monoclinic
_space_group_IT_number 14
_space_group_name_Hall '-P 2ybc'
_space_group_name_H-M_alt 'P 1 21/c 1'
_atom_sites_solution_hydrogens geom
_atom_sites_solution_primary dual
_atom_sites_solution_secondary difmap
_audit_creation_method SHELXL-2018/3
_audit_update_record
;
2022-10-20 deposited with the CCDC.	2022-11-14 downloaded from the CCDC.
;
_cell_angle_alpha 90
_cell_angle_beta 105.230(2)
_cell_angle_gamma 90
_cell_formula_units_Z 4
_cell_length_a 11.6290(2)
_cell_length_b 19.3196(2)
_cell_length_c 16.1826(2)
_cell_measurement_reflns_used 18984
_cell_measurement_temperature 100(2)
_cell_measurement_theta_max 77.5830
_cell_measurement_theta_min 3.6120
_cell_volume 3508.02(9)
_computing_cell_refinement 'CrysAlisPro 1.171.40.53 (Rigaku OD, 2019)'
_computing_data_collection 'CrysAlisPro 1.171.40.53 (Rigaku OD, 2019)'
_computing_data_reduction 'CrysAlisPro 1.171.40.53 (Rigaku OD, 2019)'
_computing_molecular_graphics 'ShelXLe (Huebschle et all, 2011)'
_computing_publication_material 'SHELXL-2014/6 (Sheldrick, 2014)'
_computing_structure_refinement 'SHELXL-2018/3 (Sheldrick, 2018)'
_computing_structure_solution 'SHELXT 2014/5 (Sheldrick, 2014)'
_diffrn_ambient_temperature 100(2)
_diffrn_measured_fraction_theta_full 0.999
_diffrn_measured_fraction_theta_max 0.986
_diffrn_measurement_device_type 'XtaLAB Synergy, Dualflex, HyPix'
_diffrn_measurement_method '\w scans'
_diffrn_radiation_type CuK\a
_diffrn_radiation_wavelength 1.54184
_diffrn_reflns_av_R_equivalents 0.0487
_diffrn_reflns_av_unetI/netI 0.0332
_diffrn_reflns_Laue_measured_fraction_full 0.999
_diffrn_reflns_Laue_measured_fraction_max 0.986
_diffrn_reflns_limit_h_max 14
_diffrn_reflns_limit_h_min -14
_diffrn_reflns_limit_k_max 24
_diffrn_reflns_limit_k_min -14
_diffrn_reflns_limit_l_max 19
_diffrn_reflns_limit_l_min -20
_diffrn_reflns_number 36072
_diffrn_reflns_point_group_measured_fraction_full 0.999
_diffrn_reflns_point_group_measured_fraction_max 0.986
_diffrn_reflns_theta_full 72.000
_diffrn_reflns_theta_max 77.594
_diffrn_reflns_theta_min 3.640
_diffrn_source 'micro-focus sealed X-ray tube'
_exptl_absorpt_coefficient_mu 6.578
_exptl_absorpt_correction_T_max 1.000
_exptl_absorpt_correction_T_min 0.219
_exptl_absorpt_correction_type gaussian
_exptl_absorpt_process_details
;
CrysAlisPro 1.171.41.73a (Rigaku Oxford Diffraction, 2020)
Numerical absorption correction based on gaussian integration over
a multifaceted crystal model
Empirical absorption correction using spherical harmonics,
implemented in SCALE3 ABSPACK scaling algorithm.
;
_exptl_crystal_colour red
_exptl_crystal_density_diffrn 1.357
_exptl_crystal_description block
_exptl_crystal_F_000 1488
_exptl_crystal_size_max 0.330
_exptl_crystal_size_mid 0.170
_exptl_crystal_size_min 0.120
_refine_diff_density_max 0.380
_refine_diff_density_min -0.658
_refine_diff_density_rms 0.066
_refine_ls_extinction_method none
_refine_ls_goodness_of_fit_ref 1.047
_refine_ls_hydrogen_treatment constr
_refine_ls_matrix_type full
_refine_ls_number_parameters 535
_refine_ls_number_reflns 7360
_refine_ls_number_restraints 221
_refine_ls_restrained_S_all 1.042
_refine_ls_R_factor_all 0.0447
_refine_ls_R_factor_gt 0.0391
_refine_ls_shift/su_max 0.000
_refine_ls_shift/su_mean 0.000
_refine_ls_structure_factor_coef Fsqd
_refine_ls_weighting_details 'w=1/[\s^2^(Fo^2^)+(0.0517P)^2^+2.8426P] where P=(Fo^2^+2Fc^2^)/3'
_refine_ls_weighting_scheme calc
_refine_ls_wR_factor_gt 0.1002
_refine_ls_wR_factor_ref 0.1048
_reflns_Friedel_coverage 0.000
_reflns_number_gt 6496
_reflns_number_total 7360
_reflns_threshold_expression 'I > 2\s(I)'
_cod_data_source_file d2dt03409c2.cif
_cod_data_source_block compound_7
_cod_original_sg_symbol_H-M 'P 21/c'
_cod_database_code 7711757
_shelx_shelxl_version_number 2018/3
_shelx_space_group_comment
;
The symmetry employed for this shelxl refinement is uniquely defined
by the following loop, which should always be used as a source of
symmetry information in preference to the above space-group names.
They are only intended as comments.
;
_shelx_estimated_absorpt_t_min 0.220
_shelx_estimated_absorpt_t_max 0.506

loop_
_space_group_symop_operation_xyz
'x, y, z'
'-x, y+1/2, -z+1/2'
'-x, -y, -z'
'x, -y-1/2, z-1/2'

loop_
_atom_site_label
_atom_site_type_symbol
_atom_site_fract_x
_atom_site_fract_y
_atom_site_fract_z
_atom_site_U_iso_or_equiv
_atom_site_adp_type
_atom_site_occupancy
_atom_site_site_symmetry_order
_atom_site_calc_flag
_atom_site_refinement_flags_posn
_atom_site_refinement_flags_adp
_atom_site_refinement_flags_occupancy
_atom_site_disorder_assembly
_atom_site_disorder_group
N007 N 0.18888(18) 0.68031(10) 0.80435(14) 0.0329(4) Uani 1 1 d . . . . .
N008 N 0.36930(19) 0.71344(11) 0.82121(13) 0.0343(4) Uani 1 1 d . . . . .
C9 C 0.2838(2) 0.67306(11) 0.76954(14) 0.0285(4) Uani 1 1 d . . . . .
C00A C 0.0683(2) 0.65383(14) 0.77579(18) 0.0387(5) Uani 1 1 d . . . . .
C00B C 0.0368(2) 0.59744(13) 0.81865(17) 0.0385(5) Uani 1 1 d . . . . .
C00C C 0.3294(3) 0.74351(13) 0.88617(18) 0.0440(6) Uani 1 1 d . . . . .
H00C H 0.373443 0.773145 0.929997 0.053 Uiso 1 1 calc R U . . .
C00D C 0.2171(3) 0.72283(12) 0.87531(19) 0.0439(6) Uani 1 1 d . . . . .
H00D H 0.165876 0.735095 0.910039 0.053 Uiso 1 1 calc R U . . .
C00E C 0.4864(2) 0.73242(15) 0.81227(16) 0.0411(6) Uani 1 1 d . . . . .
C00F C 0.1254(3) 0.55913(13) 0.88874(16) 0.0438(6) Uani 1 1 d . . . . .
H00F H 0.207159 0.576068 0.890302 0.053 Uiso 1 1 calc R U . . .
C00G C 0.5853(3) 0.69600(17) 0.86040(18) 0.0485(7) Uani 1 1 d . . . . .
C00H C 0.5754(3) 0.63534(18) 0.91807(19) 0.0518(7) Uani 1 1 d . . . . .
H00H H 0.489132 0.623491 0.908015 0.062 Uiso 1 1 calc R U . . .
C00I C 0.4940(3) 0.78994(17) 0.76192(17) 0.0497(7) Uani 1 1 d . . . . .
C00J C 0.1207(4) 0.48125(15) 0.8717(2) 0.0599(9) Uani 1 1 d . . . . .
H00A H 0.182571 0.458079 0.915925 0.090 Uiso 1 1 calc R U . . .
H00B H 0.134200 0.472389 0.815344 0.090 Uiso 1 1 calc R U . . .
H00E H 0.042267 0.463343 0.872821 0.090 Uiso 1 1 calc R U . . .
C00K C 0.6971(3) 0.7188(2) 0.8542(2) 0.0665(10) Uani 1 1 d . . . . .
H00K H 0.767054 0.695192 0.884895 0.080 Uiso 1 1 calc R U . . .
C00L C -0.0138(3) 0.6898(2) 0.7117(3) 0.0671(10) Uani 1 1 d . . . . .
C00M C 0.3863(3) 0.83057(17) 0.7144(2) 0.0577(8) Uani 1 1 d . . . . .
H00M H 0.315120 0.799832 0.706775 0.069 Uiso 1 1 calc R U . . .
C00N C 0.7067(3) 0.7754(3) 0.8037(2) 0.0762(13) Uani 1 1 d . . . . .
H00N H 0.783389 0.790216 0.800673 0.091 Uiso 1 1 calc R U . . .
C00O C 0.6408(3) 0.5709(2) 0.8992(2) 0.0684(10) Uani 1 1 d . . . . .
H00G H 0.624659 0.531945 0.933382 0.103 Uiso 1 1 calc R U . . .
H00I H 0.726706 0.579942 0.914048 0.103 Uiso 1 1 calc R U . . .
H00J H 0.612882 0.559438 0.838230 0.103 Uiso 1 1 calc R U . . .
C00P C -0.0821(3) 0.57695(19) 0.7953(2) 0.0541(7) Uani 1 1 d . . . . .
H00P H -0.106054 0.538160 0.822783 0.065 Uiso 1 1 calc R U . . .
C00Q C 0.6238(3) 0.6558(2) 1.0124(2) 0.0696(10) Uani 1 1 d . . . . .
H00L H 0.611698 0.617531 1.049005 0.104 Uiso 1 1 calc R U . . .
H00O H 0.581502 0.696922 1.024385 0.104 Uiso 1 1 calc R U . . .
H00Q H 0.709125 0.666025 1.024218 0.104 Uiso 1 1 calc R U . . .
C00R C 0.6080(3) 0.8103(2) 0.7583(2) 0.0685(11) Uani 1 1 d . . . . .
H00R H 0.616968 0.848711 0.723898 0.082 Uiso 1 1 calc R U . . .
C00S C -0.1655(3) 0.6117(2) 0.7332(3) 0.0724(11) Uani 1 1 d . . . . .
H00S H -0.246514 0.597404 0.718880 0.087 Uiso 1 1 calc R U . . .
C00T C 0.3941(4) 0.8531(2) 0.6247(2) 0.0776(11) Uani 1 1 d . . . . .
H00T H 0.317259 0.872330 0.592774 0.116 Uiso 1 1 calc R U . . .
H00U H 0.413608 0.812936 0.593966 0.116 Uiso 1 1 calc R U . . .
H00V H 0.456238 0.888344 0.630324 0.116 Uiso 1 1 calc R U . . .
C00U C 0.1010(4) 0.57482(18) 0.97592(19) 0.0655(10) Uani 1 1 d . . . . .
H00W H 0.157000 0.548714 1.020948 0.098 Uiso 1 1 calc R U . . .
H00X H 0.019204 0.561264 0.974282 0.098 Uiso 1 1 calc R U . . .
H00Y H 0.111223 0.624478 0.987999 0.098 Uiso 1 1 calc R U . . .
C00V C 0.3671(5) 0.8934(2) 0.7664(3) 0.0836(13) Uani 1 1 d . . . . .
H00Z H 0.295058 0.918078 0.735348 0.125 Uiso 1 1 calc R U . . .
H010 H 0.435997 0.924435 0.775076 0.125 Uiso 1 1 calc R U . . .
H011 H 0.358081 0.878121 0.822042 0.125 Uiso 1 1 calc R U . . .
C00W C -0.1317(3) 0.6670(3) 0.6920(3) 0.0848(14) Uani 1 1 d . . . . .
H012 H -0.190042 0.690389 0.648866 0.102 Uiso 1 1 calc R U . . .
S1_1 S 0.36099(15) 0.50218(9) 0.56663(10) 0.0360(4) Uani 0.472(2) 1 d . U P A 1
C2_1 C 0.3192(5) 0.5312(3) 0.4553(3) 0.0391(11) Uani 0.472(2) 1 d . U P A 1
H2A_1 H 0.353982 0.577691 0.452560 0.047 Uiso 0.472(2) 1 calc R U P A 1
H2AB_1 H 0.355291 0.499405 0.421207 0.047 Uiso 0.472(2) 1 calc R U P A 1
C3_1 C 0.1867(6) 0.5351(4) 0.4140(4) 0.0421(14) Uani 0.472(2) 1 d . U P A 1
H3A_1 H 0.172721 0.556656 0.357420 0.063 Uiso 0.472(2) 1 calc R U P A 1
H3B_1 H 0.148461 0.562841 0.450011 0.063 Uiso 0.472(2) 1 calc R U P A 1
H3C_1 H 0.153005 0.488299 0.407855 0.063 Uiso 0.472(2) 1 calc R U P A 1
C4_1 C 0.2686(8) 0.4259(5) 0.5645(5) 0.0432(16) Uani 0.472(2) 1 d . U P A 1
H4A_1 H 0.266968 0.407425 0.621303 0.052 Uiso 0.472(2) 1 calc R U P A 1
H4AB_1 H 0.188314 0.427919 0.524158 0.052 Uiso 0.472(2) 1 calc R U P A 1
C5_1 C 0.3835(8) 0.3921(4) 0.5214(4) 0.0545(15) Uani 0.472(2) 1 d . U P A 1
H5A_1 H 0.349787 0.379460 0.461300 0.082 Uiso 0.472(2) 1 calc R U P A 1
H5B_1 H 0.418489 0.351002 0.553995 0.082 Uiso 0.472(2) 1 calc R U P A 1
H5C_1 H 0.445442 0.427293 0.525396 0.082 Uiso 0.472(2) 1 calc R U P A 1
S1_11 S 0.30878(18) 0.52878(13) 0.53492(13) 0.0331(5) Uani 0.400(3) 1 d . U P A 2
C2_11 C 0.1620(6) 0.5091(4) 0.4616(4) 0.0348(13) Uani 0.400(3) 1 d . U P A 2
H2A_11 H 0.169790 0.470680 0.423061 0.042 Uiso 0.400(3) 1 calc R U P A 2
H2AB_11 H 0.106103 0.494465 0.495092 0.042 Uiso 0.400(3) 1 calc R U P A 2
C3_11 C 0.1136(8) 0.5725(5) 0.4093(5) 0.0443(18) Uani 0.400(3) 1 d . U P A 2
H3A_11 H 0.042555 0.559792 0.364086 0.066 Uiso 0.400(3) 1 calc R U P A 2
H3B_11 H 0.174337 0.591136 0.383461 0.066 Uiso 0.400(3) 1 calc R U P A 2
H3C_11 H 0.092389 0.607569 0.446517 0.066 Uiso 0.400(3) 1 calc R U P A 2
C4_11 C 0.3492(7) 0.4444(4) 0.5801(5) 0.0400(14) Uani 0.400(3) 1 d . U P A 2
H4A_11 H 0.312869 0.439527 0.628715 0.048 Uiso 0.400(3) 1 calc R U P A 2
H4AB_11 H 0.436613 0.444755 0.604837 0.048 Uiso 0.400(3) 1 calc R U P A 2
C5_11 C 0.3139(8) 0.3662(4) 0.5167(4) 0.0431(16) Uani 0.400(3) 1 d . U P A 2
H5A_11 H 0.381559 0.334206 0.532215 0.065 Uiso 0.400(3) 1 calc R U P A 2
H5B_11 H 0.297577 0.377850 0.455748 0.065 Uiso 0.400(3) 1 calc R U P A 2
H5C_11 H 0.243450 0.344219 0.527743 0.065 Uiso 0.400(3) 1 calc R U P A 2
S1_12 S 0.2958(4) 0.5658(4) 0.5044(4) 0.0343(14) Uani 0.128(2) 1 d . U P B 3
C2_12 C 0.147(2) 0.5391(17) 0.4356(18) 0.032(3) Uani 0.128(2) 1 d . U P B 3
H2A_12 H 0.158492 0.506652 0.391026 0.038 Uiso 0.128(2) 1 calc R U P B 3
H2AB_12 H 0.102801 0.514377 0.471135 0.038 Uiso 0.128(2) 1 calc R U P B 3
C3_12 C 0.076(2) 0.5993(13) 0.3939(16) 0.039(4) Uani 0.128(2) 1 d . U P B 3
H3A_12 H 0.073255 0.634130 0.437320 0.058 Uiso 0.128(2) 1 calc R U P B 3
H3B_12 H -0.004924 0.584156 0.365275 0.058 Uiso 0.128(2) 1 calc R U P B 3
H3C_12 H 0.113331 0.619329 0.351637 0.058 Uiso 0.128(2) 1 calc R U P B 3
C4_12 C 0.3755(18) 0.4848(11) 0.5202(15) 0.039(3) Uani 0.128(2) 1 d . U P B 3
H4A_12 H 0.392752 0.471148 0.465728 0.046 Uiso 0.128(2) 1 calc R U P B 3
H4AB_12 H 0.452685 0.491640 0.563234 0.046 Uiso 0.128(2) 1 calc R U P B 3
C5_12 C 0.304(3) 0.4222(15) 0.5518(19) 0.034(5) Uani 0.128(2) 1 d . U P B 3
H5A_12 H 0.345276 0.409755 0.610887 0.050 Uiso 0.128(2) 1 calc R U P B 3
H5B_12 H 0.301945 0.381910 0.514549 0.050 Uiso 0.128(2) 1 calc R U P B 3
H5C_12 H 0.222848 0.437090 0.548933 0.050 Uiso 0.128(2) 1 calc R U P B 3
C1_21 C 0.0152(9) 0.7392(5) 0.6470(7) 0.051(2) Uani 0.455(17) 1 d . U P C 1
H1_21 H 0.103366 0.737815 0.655012 0.062 Uiso 0.455(17) 1 calc R U P C 1
C2_21 C -0.0147(12) 0.8087(5) 0.6812(9) 0.074(3) Uani 0.455(17) 1 d . U P C 1
H2A_21 H 0.011537 0.846311 0.649803 0.110 Uiso 0.455(17) 1 calc R U P C 1
H2B_21 H 0.026144 0.812418 0.742225 0.110 Uiso 0.455(17) 1 calc R U P C 1
H2C_21 H -0.100995 0.811981 0.673412 0.110 Uiso 0.455(17) 1 calc R U P C 1
C3_21 C -0.0440(8) 0.7301(6) 0.5513(6) 0.059(3) Uani 0.455(17) 1 d . U P C 1
H3A_21 H -0.015617 0.766285 0.518992 0.089 Uiso 0.455(17) 1 calc R U P C 1
H3B_21 H -0.130646 0.733691 0.540913 0.089 Uiso 0.455(17) 1 calc R U P C 1
H3C_21 H -0.023432 0.684553 0.532658 0.089 Uiso 0.455(17) 1 calc R U P C 1
C1_31 C 0.0299(7) 0.7611(5) 0.6818(7) 0.058(2) Uani 0.545(17) 1 d . U P C 2
H1_31 H 0.116548 0.755781 0.685371 0.070 Uiso 0.545(17) 1 calc R U P C 2
C2_31 C -0.0354(8) 0.7678(7) 0.5865(7) 0.081(3) Uani 0.545(17) 1 d . U P C 2
H2A_31 H -0.005777 0.808637 0.562534 0.122 Uiso 0.545(17) 1 calc R U P C 2
H2B_31 H -0.121104 0.772814 0.580212 0.122 Uiso 0.545(17) 1 calc R U P C 2
H2C_31 H -0.020853 0.726327 0.555919 0.122 Uiso 0.545(17) 1 calc R U P C 2
C3_31 C 0.0172(10) 0.8268(5) 0.7332(9) 0.084(3) Uani 0.545(17) 1 d . U P C 2
H3A_31 H 0.051870 0.866436 0.710520 0.126 Uiso 0.545(17) 1 calc R U P C 2
H3B_31 H 0.059034 0.819978 0.793597 0.126 Uiso 0.545(17) 1 calc R U P C 2
H3C_31 H -0.067385 0.835725 0.727985 0.126 Uiso 0.545(17) 1 calc R U P C 2
Mo1_51 Mo 0.30550(19) 0.59861(9) 0.66652(10) 0.0298(2) Uani 0.692(10) 1 d . . P A 1
Cl2_51 Cl 0.1119(3) 0.5582(2) 0.62901(13) 0.0406(5) Uani 0.692(10) 1 d . . P A 1
Cl3_51 Cl 0.2515(2) 0.68472(19) 0.56060(19) 0.0481(6) Uani 0.692(10) 1 d . . P A 1
Cl4_51 Cl 0.5020(4) 0.6190(2) 0.6749(2) 0.0482(7) Uani 0.692(10) 1 d . . P A 1
Cl5_51 Cl 0.3532(4) 0.5149(2) 0.77341(19) 0.0493(6) Uani 0.692(10) 1 d . . P A 1
Mo1_61 Mo 0.2872(4) 0.6134(4) 0.6576(3) 0.0407(8) Uani 0.308(10) 1 d . . P A 2
Cl2_61 Cl 0.0883(4) 0.5806(3) 0.6275(3) 0.0325(8) Uani 0.308(10) 1 d . . P A 2
Cl3_61 Cl 0.2395(7) 0.7113(5) 0.5705(3) 0.0557(15) Uani 0.308(10) 1 d . . P A 2
Cl4_61 Cl 0.4914(9) 0.6402(5) 0.6593(7) 0.0509(16) Uani 0.308(10) 1 d . . P A 2
Cl5_61 Cl 0.3605(9) 0.5199(5) 0.7539(7) 0.0657(19) Uani 0.308(10) 1 d . . P A 2

loop_
_atom_site_aniso_label
_atom_site_aniso_U_11
_atom_site_aniso_U_22
_atom_site_aniso_U_33
_atom_site_aniso_U_23
_atom_site_aniso_U_13
_atom_site_aniso_U_12
N007 0.0373(10) 0.0269(9) 0.0403(11) 0.0066(8) 0.0203(8) 0.0024(8)
N008 0.0394(10) 0.0389(10) 0.0286(10) -0.0064(8) 0.0164(8) -0.0067(8)
C9 0.0312(11) 0.0310(11) 0.0256(10) 0.0027(8) 0.0115(8) 0.0003(8)
C00A 0.0303(11) 0.0441(13) 0.0457(14) 0.0131(11) 0.0172(10) 0.0072(10)
C00B 0.0410(13) 0.0441(13) 0.0333(13) 0.0027(10) 0.0152(11) -0.0051(10)
C00C 0.0669(18) 0.0349(12) 0.0402(14) -0.0112(10) 0.0319(13) -0.0129(12)
C00D 0.0650(17) 0.0271(11) 0.0545(16) -0.0049(11) 0.0421(14) -0.0011(11)
C00E 0.0405(13) 0.0563(15) 0.0296(12) -0.0185(11) 0.0150(10) -0.0200(11)
C00F 0.0634(17) 0.0358(13) 0.0297(12) 0.0060(10) 0.0077(11) -0.0130(12)
C00G 0.0412(14) 0.0710(19) 0.0339(13) -0.0186(13) 0.0105(11) -0.0161(13)
C00H 0.0347(13) 0.075(2) 0.0417(15) -0.0093(14) 0.0027(11) -0.0065(13)
C00I 0.0601(17) 0.0654(18) 0.0284(12) -0.0138(12) 0.0201(12) -0.0279(14)
C00J 0.094(3) 0.0381(15) 0.0413(16) 0.0044(12) 0.0062(16) -0.0147(15)
C00K 0.0412(15) 0.112(3) 0.0440(16) -0.0239(18) 0.0080(13) -0.0254(17)
C00L 0.0417(16) 0.086(2) 0.078(2) 0.045(2) 0.0230(16) 0.0244(16)
C00M 0.073(2) 0.0601(18) 0.0461(16) 0.0039(14) 0.0262(15) -0.0215(16)
C00N 0.060(2) 0.131(3) 0.0414(17) -0.021(2) 0.0213(16) -0.055(2)
C00O 0.0455(17) 0.093(3) 0.059(2) -0.0055(19) -0.0001(15) 0.0117(17)
C00P 0.0478(16) 0.075(2) 0.0470(16) -0.0042(15) 0.0260(13) -0.0180(15)
C00Q 0.064(2) 0.101(3) 0.0410(17) -0.0080(17) 0.0093(15) -0.015(2)
C00R 0.072(2) 0.104(3) 0.0336(15) -0.0169(16) 0.0216(15) -0.051(2)
C00S 0.0323(15) 0.125(3) 0.064(2) 0.001(2) 0.0197(15) -0.0021(17)
C00T 0.100(3) 0.084(3) 0.056(2) 0.0201(19) 0.034(2) -0.017(2)
C00U 0.112(3) 0.0539(17) 0.0315(14) 0.0007(13) 0.0210(16) -0.0290(19)
C00V 0.109(3) 0.068(2) 0.095(3) -0.006(2) 0.063(3) -0.024(2)
C00W 0.0362(16) 0.136(4) 0.081(3) 0.038(3) 0.0148(17) 0.029(2)
S1_1 0.0349(7) 0.0463(9) 0.0269(7) -0.0084(6) 0.0083(6) 0.0037(6)
C2_1 0.047(3) 0.050(3) 0.023(2) -0.0089(19) 0.0161(19) -0.001(2)
C3_1 0.045(3) 0.054(3) 0.029(3) -0.003(3) 0.012(2) -0.001(3)
C4_1 0.053(3) 0.042(3) 0.037(3) -0.006(2) 0.016(3) 0.003(3)
C5_1 0.066(4) 0.060(3) 0.039(3) -0.016(3) 0.017(3) 0.009(3)
S1_11 0.0356(9) 0.0427(11) 0.0218(8) -0.0053(8) 0.0089(7) -0.0058(8)
C2_11 0.034(3) 0.047(3) 0.021(3) -0.009(2) 0.005(2) -0.009(2)
C3_11 0.042(4) 0.049(5) 0.037(4) 0.002(4) 0.002(3) -0.006(4)
C4_11 0.045(3) 0.045(3) 0.031(3) -0.005(3) 0.011(3) 0.003(3)
C5_11 0.066(5) 0.033(3) 0.030(3) -0.005(2) 0.014(3) 0.005(3)
S1_12 0.032(2) 0.044(3) 0.027(2) -0.004(2) 0.0087(17) -0.006(2)
C2_12 0.032(5) 0.041(6) 0.023(6) -0.005(5) 0.008(5) -0.006(5)
C3_12 0.045(9) 0.045(9) 0.027(8) 0.002(7) 0.010(7) -0.002(7)
C4_12 0.039(5) 0.042(5) 0.033(5) -0.006(5) 0.008(5) -0.001(5)
C5_12 0.039(10) 0.024(8) 0.037(10) -0.010(7) 0.007(8) 0.000(8)
C1_21 0.072(5) 0.046(4) 0.037(4) 0.011(3) 0.017(4) 0.018(3)
C2_21 0.111(7) 0.046(4) 0.064(7) 0.015(4) 0.025(5) 0.019(5)
C3_21 0.068(5) 0.070(5) 0.036(4) 0.020(4) 0.008(3) 0.022(4)
C1_31 0.062(4) 0.058(5) 0.052(5) 0.026(4) 0.011(3) 0.029(3)
C2_31 0.074(4) 0.104(7) 0.058(5) 0.037(5) 0.002(4) 0.029(4)
C3_31 0.112(6) 0.049(4) 0.084(7) 0.021(4) 0.014(5) 0.024(4)
Mo1_51 0.0319(5) 0.0389(4) 0.0191(2) -0.0031(2) 0.0076(3) -0.0076(3)
Cl2_51 0.0356(9) 0.0548(13) 0.0313(5) -0.0074(7) 0.0090(6) -0.0159(8)
Cl3_51 0.0601(7) 0.0572(12) 0.0290(9) 0.0117(8) 0.0150(6) -0.0047(8)
Cl4_51 0.0345(7) 0.0785(19) 0.0332(10) -0.0186(10) 0.0115(6) -0.0025(11)
Cl5_51 0.0892(15) 0.0381(7) 0.0267(7) -0.0007(6) 0.0260(6) 0.0089(7)
Mo1_61 0.0281(8) 0.0624(18) 0.0301(10) -0.0206(10) 0.0051(7) -0.0040(9)
Cl2_61 0.0272(14) 0.038(2) 0.0327(11) -0.0105(13) 0.0089(9) 0.0015(12)
Cl3_61 0.080(3) 0.067(3) 0.0233(11) -0.0125(17) 0.0201(13) -0.037(3)
Cl4_61 0.038(2) 0.073(4) 0.047(4) -0.030(3) 0.020(2) -0.016(3)
Cl5_61 0.067(2) 0.061(4) 0.072(5) -0.033(3) 0.025(3) 0.004(2)

loop_
_atom_type_symbol
_atom_type_description
_atom_type_scat_dispersion_real
_atom_type_scat_dispersion_imag
_atom_type_scat_source
C C 0.0181 0.0091 'International Tables Vol C Tables 4.2.6.8 and 6.1.1.4'
H H 0.0000 0.0000 'International Tables Vol C Tables 4.2.6.8 and 6.1.1.4'
N N 0.0311 0.0180 'International Tables Vol C Tables 4.2.6.8 and 6.1.1.4'
S S 0.3331 0.5567 'International Tables Vol C Tables 4.2.6.8 and 6.1.1.4'
Cl Cl 0.3639 0.7018 'International Tables Vol C Tables 4.2.6.8 and 6.1.1.4'
Mo Mo -0.0483 2.7339 'International Tables Vol C Tables 4.2.6.8 and 6.1.1.4'

loop_
_geom_angle_atom_site_label_1
_geom_angle_atom_site_label_2
_geom_angle_atom_site_label_3
_geom_angle
_geom_angle_site_symmetry_1
_geom_angle_site_symmetry_3
_geom_angle_publ_flag
C9 N007 C00D 111.2(2) . . ?
C9 N007 C00A 130.4(2) . . ?
C00D N007 C00A 118.3(2) . . ?
C9 N008 C00C 111.7(2) . . ?
C9 N008 C00E 129.40(19) . . ?
C00C N008 C00E 118.7(2) . . ?
N008 C9 N007 103.04(19) . . ?
N008 C9 Mo1_61 130.50(19) . . ?
N007 C9 Mo1_61 126.43(19) . . ?
N008 C9 Mo1_51 127.58(16) . . ?
N007 C9 Mo1_51 128.63(17) . . ?
C00B C00A C00L 122.8(3) . . ?
C00B C00A N007 118.5(2) . . ?
C00L C00A N007 118.5(2) . . ?
C00P C00B C00A 117.4(3) . . ?
C00P C00B C00F 119.8(2) . . ?
C00A C00B C00F 122.8(2) . . ?
C00D C00C N008 106.7(2) . . ?
C00D C00C H00C 126.7 . . ?
N008 C00C H00C 126.7 . . ?
C00C C00D N007 107.4(2) . . ?
C00C C00D H00D 126.3 . . ?
N007 C00D H00D 126.3 . . ?
C00I C00E C00G 123.9(3) . . ?
C00I C00E N008 117.7(3) . . ?
C00G C00E N008 118.2(2) . . ?
C00B C00F C00J 111.2(2) . . ?
C00B C00F C00U 109.8(3) . . ?
C00J C00F C00U 110.7(2) . . ?
C00B C00F H00F 108.4 . . ?
C00J C00F H00F 108.4 . . ?
C00U C00F H00F 108.4 . . ?
C00E C00G C00K 116.5(3) . . ?
C00E C00G C00H 123.1(2) . . ?
C00K C00G C00H 120.4(3) . . ?
C00G C00H C00O 112.5(3) . . ?
C00G C00H C00Q 110.2(3) . . ?
C00O C00H C00Q 109.6(3) . . ?
C00G C00H H00H 108.1 . . ?
C00O C00H H00H 108.1 . . ?
C00Q C00H H00H 108.1 . . ?
C00E C00I C00R 117.1(3) . . ?
C00E C00I C00M 122.8(3) . . ?
C00R C00I C00M 120.1(3) . . ?
C00F C00J H00A 109.5 . . ?
C00F C00J H00B 109.5 . . ?
H00A C00J H00B 109.5 . . ?
C00F C00J H00E 109.5 . . ?
H00A C00J H00E 109.5 . . ?
H00B C00J H00E 109.5 . . ?
C00N C00K C00G 120.6(4) . . ?
C00N C00K H00K 119.7 . . ?
C00G C00K H00K 119.7 . . ?
C00W C00L C00A 116.9(3) . . ?
C00W C00L C1_21 115.1(5) . . ?
C00A C00L C1_21 126.3(5) . . ?
C00W C00L C1_31 125.3(4) . . ?
C00A C00L C1_31 116.6(4) . . ?
C00I C00M C00V 110.8(3) . . ?
C00I C00M C00T 112.5(3) . . ?
C00V C00M C00T 110.3(3) . . ?
C00I C00M H00M 107.7 . . ?
C00V C00M H00M 107.7 . . ?
C00T C00M H00M 107.7 . . ?
C00R C00N C00K 121.3(3) . . ?
C00R C00N H00N 119.3 . . ?
C00K C00N H00N 119.3 . . ?
C00H C00O H00G 109.5 . . ?
C00H C00O H00I 109.5 . . ?
H00G C00O H00I 109.5 . . ?
C00H C00O H00J 109.5 . . ?
H00G C00O H00J 109.5 . . ?
H00I C00O H00J 109.5 . . ?
C00S C00P C00B 121.3(3) . . ?
C00S C00P H00P 119.3 . . ?
C00B C00P H00P 119.3 . . ?
C00H C00Q H00L 109.5 . . ?
C00H C00Q H00O 109.5 . . ?
H00L C00Q H00O 109.5 . . ?
C00H C00Q H00Q 109.5 . . ?
H00L C00Q H00Q 109.5 . . ?
H00O C00Q H00Q 109.5 . . ?
C00N C00R C00I 120.7(3) . . ?
C00N C00R H00R 119.7 . . ?
C00I C00R H00R 119.7 . . ?
C00W C00S C00P 119.9(3) . . ?
C00W C00S H00S 120.0 . . ?
C00P C00S H00S 120.0 . . ?
C00M C00T H00T 109.5 . . ?
C00M C00T H00U 109.5 . . ?
H00T C00T H00U 109.5 . . ?
C00M C00T H00V 109.5 . . ?
H00T C00T H00V 109.5 . . ?
H00U C00T H00V 109.5 . . ?
C00F C00U H00W 109.5 . . ?
C00F C00U H00X 109.5 . . ?
H00W C00U H00X 109.5 . . ?
C00F C00U H00Y 109.5 . . ?
H00W C00U H00Y 109.5 . . ?
H00X C00U H00Y 109.5 . . ?
C00M C00V H00Z 109.5 . . ?
C00M C00V H010 109.5 . . ?
H00Z C00V H010 109.5 . . ?
C00M C00V H011 109.5 . . ?
H00Z C00V H011 109.5 . . ?
H010 C00V H011 109.5 . . ?
C00S C00W C00L 121.7(3) . . ?
C00S C00W H012 119.2 . . ?
C00L C00W H012 119.2 . . ?
C4_1 S1_1 C2_1 103.2(3) . . ?
C4_1 S1_1 C5_1 50.0(3) . . ?
C2_1 S1_1 C5_1 89.6(3) . . ?
C4_1 S1_1 Mo1_51 110.1(3) . . ?
C2_1 S1_1 Mo1_51 109.9(2) . . ?
C5_1 S1_1 Mo1_51 156.1(2) . . ?
C3_1 C2_1 S1_1 115.3(4) . . ?
C3_1 C2_1 H2A_1 108.5 . . ?
S1_1 C2_1 H2A_1 108.5 . . ?
C3_1 C2_1 H2AB_1 108.5 . . ?
S1_1 C2_1 H2AB_1 108.5 . . ?
H2A_1 C2_1 H2AB_1 107.5 . . ?
C2_1 C3_1 H3A_1 109.5 . . ?
C2_1 C3_1 H3B_1 109.5 . . ?
H3A_1 C3_1 H3B_1 109.5 . . ?
C2_1 C3_1 H3C_1 109.5 . . ?
H3A_1 C3_1 H3C_1 109.5 . . ?
H3B_1 C3_1 H3C_1 109.5 . . ?
C5_1 C4_1 S1_1 78.7(4) . . ?
C5_1 C4_1 H4A_1 115.5 . . ?
S1_1 C4_1 H4A_1 115.5 . . ?
C5_1 C4_1 H4AB_1 115.5 . . ?
S1_1 C4_1 H4AB_1 115.5 . . ?
H4A_1 C4_1 H4AB_1 112.5 . . ?
C4_1 C5_1 S1_1 51.3(3) . . ?
C4_1 C5_1 H5A_1 109.5 . . ?
S1_1 C5_1 H5A_1 120.0 . . ?
C4_1 C5_1 H5B_1 109.5 . . ?
S1_1 C5_1 H5B_1 130.4 . . ?
H5A_1 C5_1 H5B_1 109.5 . . ?
C4_1 C5_1 H5C_1 109.5 . . ?
S1_1 C5_1 H5C_1 58.5 . . ?
H5A_1 C5_1 H5C_1 109.5 . . ?
H5B_1 C5_1 H5C_1 109.5 . . ?
C4_11 S1_11 C2_11 100.0(4) . . ?
C4_11 S1_11 Mo1_61 108.8(3) . . ?
C2_11 S1_11 Mo1_61 110.9(3) . . ?
C3_11 C2_11 S1_11 109.8(5) . . ?
C3_11 C2_11 H2A_11 109.7 . . ?
S1_11 C2_11 H2A_11 109.7 . . ?
C3_11 C2_11 H2AB_11 109.7 . . ?
S1_11 C2_11 H2AB_11 109.7 . . ?
H2A_11 C2_11 H2AB_11 108.2 . . ?
C2_11 C3_11 H3A_11 109.5 . . ?
C2_11 C3_11 H3B_11 109.5 . . ?
H3A_11 C3_11 H3B_11 109.5 . . ?
C2_11 C3_11 H3C_11 109.5 . . ?
H3A_11 C3_11 H3C_11 109.5 . . ?
H3B_11 C3_11 H3C_11 109.5 . . ?
S1_11 C4_11 C5_11 122.0(5) . . ?
S1_11 C4_11 H4A_11 106.8 . . ?
C5_11 C4_11 H4A_11 106.8 . . ?
S1_11 C4_11 H4AB_11 106.8 . . ?
C5_11 C4_11 H4AB_11 106.8 . . ?
H4A_11 C4_11 H4AB_11 106.7 . . ?
C4_11 C5_11 H5A_11 109.5 . . ?
C4_11 C5_11 H5B_11 109.5 . . ?
H5A_11 C5_11 H5B_11 109.5 . . ?
C4_11 C5_11 H5C_11 109.5 . . ?
H5A_11 C5_11 H5C_11 109.5 . . ?
H5B_11 C5_11 H5C_11 109.5 . . ?
C4_12 S1_12 C2_12 101.9(13) . . ?
C3_12 C2_12 S1_12 112(2) . . ?
C3_12 C2_12 H2A_12 109.2 . . ?
S1_12 C2_12 H2A_12 109.2 . . ?
C3_12 C2_12 H2AB_12 109.2 . . ?
S1_12 C2_12 H2AB_12 109.2 . . ?
H2A_12 C2_12 H2AB_12 107.9 . . ?
C2_12 C3_12 H3A_12 109.5 . . ?
C2_12 C3_12 H3B_12 109.5 . . ?
H3A_12 C3_12 H3B_12 109.5 . . ?
C2_12 C3_12 H3C_12 109.5 . . ?
H3A_12 C3_12 H3C_12 109.5 . . ?
H3B_12 C3_12 H3C_12 109.5 . . ?
C5_12 C4_12 S1_12 114.0(16) . . ?
C5_12 C4_12 H4A_12 108.8 . . ?
S1_12 C4_12 H4A_12 108.8 . . ?
C5_12 C4_12 H4AB_12 108.8 . . ?
S1_12 C4_12 H4AB_12 108.8 . . ?
H4A_12 C4_12 H4AB_12 107.6 . . ?
C4_12 C5_12 H5A_12 109.5 . . ?
C4_12 C5_12 H5B_12 109.5 . . ?
H5A_12 C5_12 H5B_12 109.5 . . ?
C4_12 C5_12 H5C_12 109.5 . . ?
H5A_12 C5_12 H5C_12 109.5 . . ?
H5B_12 C5_12 H5C_12 109.5 . . ?
C00L C1_21 C2_21 101.0(7) . . ?
C00L C1_21 C3_21 120.3(8) . . ?
C2_21 C1_21 C3_21 112.5(7) . . ?
C00L C1_21 H1_21 107.5 . . ?
C2_21 C1_21 H1_21 107.5 . . ?
C3_21 C1_21 H1_21 107.5 . . ?
C1_21 C2_21 H2A_21 109.5 . . ?
C1_21 C2_21 H2B_21 109.5 . . ?
H2A_21 C2_21 H2B_21 109.5 . . ?
C1_21 C2_21 H2C_21 109.5 . . ?
H2A_21 C2_21 H2C_21 109.5 . . ?
H2B_21 C2_21 H2C_21 109.5 . . ?
C1_21 C3_21 H3A_21 109.5 . . ?
C1_21 C3_21 H3B_21 109.5 . . ?
H3A_21 C3_21 H3B_21 109.5 . . ?
C1_21 C3_21 H3C_21 109.5 . . ?
H3A_21 C3_21 H3C_21 109.5 . . ?
H3B_21 C3_21 H3C_21 109.5 . . ?
C2_31 C1_31 C3_31 112.3(6) . . ?
C2_31 C1_31 C00L 105.5(7) . . ?
C3_31 C1_31 C00L 117.7(7) . . ?
C2_31 C1_31 H1_31 106.9 . . ?
C3_31 C1_31 H1_31 106.9 . . ?
C00L C1_31 H1_31 106.9 . . ?
C1_31 C2_31 H2A_31 109.5 . . ?
C1_31 C2_31 H2B_31 109.5 . . ?
H2A_31 C2_31 H2B_31 109.5 . . ?
C1_31 C2_31 H2C_31 109.5 . . ?
H2A_31 C2_31 H2C_31 109.5 . . ?
H2B_31 C2_31 H2C_31 109.5 . . ?
C1_31 C3_31 H3A_31 109.5 . . ?
C1_31 C3_31 H3B_31 109.5 . . ?
H3A_31 C3_31 H3B_31 109.5 . . ?
C1_31 C3_31 H3C_31 109.5 . . ?
H3A_31 C3_31 H3C_31 109.5 . . ?
H3B_31 C3_31 H3C_31 109.5 . . ?
C9 Mo1_51 Cl4_51 98.62(14) . . ?
C9 Mo1_51 Cl2_51 96.80(9) . . ?
Cl4_51 Mo1_51 Cl2_51 164.57(16) . . ?
C9 Mo1_51 Cl5_51 86.87(12) . . ?
Cl4_51 Mo1_51 Cl5_51 92.11(14) . . ?
Cl2_51 Mo1_51 Cl5_51 89.20(16) . . ?
C9 Mo1_51 Cl3_51 91.55(9) . . ?
Cl4_51 Mo1_51 Cl3_51 89.57(13) . . ?
Cl2_51 Mo1_51 Cl3_51 89.54(9) . . ?
Cl5_51 Mo1_51 Cl3_51 177.85(14) . . ?
C9 Mo1_51 S1_1 170.21(12) . . ?
Cl4_51 Mo1_51 S1_1 76.00(12) . . ?
Cl2_51 Mo1_51 S1_1 88.80(11) . . ?
Cl5_51 Mo1_51 S1_1 85.19(13) . . ?
Cl3_51 Mo1_51 S1_1 96.53(12) . . ?
C9 Mo1_61 Cl2_61 94.88(18) . . ?
C9 Mo1_61 Cl3_61 91.14(18) . . ?
Cl2_61 Mo1_61 Cl3_61 91.65(19) . . ?
C9 Mo1_61 Cl5_61 86.5(2) . . ?
Cl2_61 Mo1_61 Cl5_61 95.5(3) . . ?
Cl3_61 Mo1_61 Cl5_61 172.6(3) . . ?
C9 Mo1_61 Cl4_61 96.4(3) . . ?
Cl2_61 Mo1_61 Cl4_61 168.3(3) . . ?
Cl3_61 Mo1_61 Cl4_61 84.8(2) . . ?
Cl5_61 Mo1_61 Cl4_61 88.5(3) . . ?
C9 Mo1_61 S1_11 172.5(4) . . ?
Cl2_61 Mo1_61 S1_11 87.69(16) . . ?
Cl3_61 Mo1_61 S1_11 95.9(3) . . ?
Cl5_61 Mo1_61 S1_11 86.2(4) . . ?
Cl4_61 Mo1_61 S1_11 81.6(3) . . ?

loop_
_geom_bond_atom_site_label_1
_geom_bond_atom_site_label_2
_geom_bond_distance
_geom_bond_site_symmetry_2
_geom_bond_publ_flag
N007 C9 1.371(3) . ?
N007 C00D 1.380(3) . ?
N007 C00A 1.449(3) . ?
N008 C9 1.364(3) . ?
N008 C00C 1.384(3) . ?
N008 C00E 1.454(3) . ?
C9 Mo1_61 2.156(4) . ?
C9 Mo1_51 2.266(3) . ?
C00A C00B 1.391(4) . ?
C00A C00L 1.397(4) . ?
C00B C00P 1.391(4) . ?
C00B C00F 1.510(4) . ?
C00C C00D 1.332(4) . ?
C00C H00C 0.9500 . ?
C00D H00D 0.9500 . ?
C00E C00I 1.394(4) . ?
C00E C00G 1.398(4) . ?
C00F C00J 1.528(4) . ?
C00F C00U 1.540(4) . ?
C00F H00F 1.0000 . ?
C00G C00K 1.401(4) . ?
C00G C00H 1.521(5) . ?
C00H C00O 1.531(5) . ?
C00H C00Q 1.534(4) . ?
C00H H00H 1.0000 . ?
C00I C00R 1.399(4) . ?
C00I C00M 1.507(5) . ?
C00J H00A 0.9800 . ?
C00J H00B 0.9800 . ?
C00J H00E 0.9800 . ?
C00K C00N 1.387(6) . ?
C00K H00K 0.9500 . ?
C00L C00W 1.395(5) . ?
C00L C1_21 1.518(9) . ?
C00L C1_31 1.587(9) . ?
C00M C00V 1.527(5) . ?
C00M C00T 1.540(4) . ?
C00M H00M 1.0000 . ?
C00N C00R 1.367(6) . ?
C00N H00N 0.9500 . ?
C00O H00G 0.9800 . ?
C00O H00I 0.9800 . ?
C00O H00J 0.9800 . ?
C00P C00S 1.375(5) . ?
C00P H00P 0.9500 . ?
C00Q H00L 0.9800 . ?
C00Q H00O 0.9800 . ?
C00Q H00Q 0.9800 . ?
C00R H00R 0.9500 . ?
C00S C00W 1.371(6) . ?
C00S H00S 0.9500 . ?
C00T H00T 0.9800 . ?
C00T H00U 0.9800 . ?
C00T H00V 0.9800 . ?
C00U H00W 0.9800 . ?
C00U H00X 0.9800 . ?
C00U H00Y 0.9800 . ?
C00V H00Z 0.9800 . ?
C00V H010 0.9800 . ?
C00V H011 0.9800 . ?
C00W H012 0.9500 . ?
S1_1 C4_1 1.819(9) . ?
S1_1 C2_1 1.827(6) . ?
S1_1 C5_1 2.286(7) . ?
S1_1 Mo1_51 2.655(2) . ?
C2_1 C3_1 1.512(9) . ?
C2_1 H2A_1 0.9900 . ?
C2_1 H2AB_1 0.9900 . ?
C3_1 H3A_1 0.9800 . ?
C3_1 H3B_1 0.9800 . ?
C3_1 H3C_1 0.9800 . ?
C4_1 C5_1 1.786(11) . ?
C4_1 H4A_1 0.9900 . ?
C4_1 H4AB_1 0.9900 . ?
C5_1 H5A_1 0.9800 . ?
C5_1 H5B_1 0.9800 . ?
C5_1 H5C_1 0.9800 . ?
S1_11 C4_11 1.797(8) . ?
S1_11 C2_11 1.844(6) . ?
S1_11 Mo1_61 2.635(4) . ?
C2_11 C3_11 1.510(11) . ?
C2_11 H2A_11 0.9900 . ?
C2_11 H2AB_11 0.9900 . ?
C3_11 H3A_11 0.9800 . ?
C3_11 H3B_11 0.9800 . ?
C3_11 H3C_11 0.9800 . ?
C4_11 C5_11 1.813(11) . ?
C4_11 H4A_11 0.9900 . ?
C4_11 H4AB_11 0.9900 . ?
C5_11 H5A_11 0.9800 . ?
C5_11 H5B_11 0.9800 . ?
C5_11 H5C_11 0.9800 . ?
S1_12 C4_12 1.80(2) . ?
S1_12 C2_12 1.87(2) . ?
C2_12 C3_12 1.48(4) . ?
C2_12 H2A_12 0.9900 . ?
C2_12 H2AB_12 0.9900 . ?
C3_12 H3A_12 0.9800 . ?
C3_12 H3B_12 0.9800 . ?
C3_12 H3C_12 0.9800 . ?
C4_12 C5_12 1.62(4) . ?
C4_12 H4A_12 0.9900 . ?
C4_12 H4AB_12 0.9900 . ?
C5_12 H5A_12 0.9800 . ?
C5_12 H5B_12 0.9800 . ?
C5_12 H5C_12 0.9800 . ?
C1_21 C2_21 1.526(11) . ?
C1_21 C3_21 1.531(11) . ?
C1_21 H1_21 1.0000 . ?
C2_21 H2A_21 0.9800 . ?
C2_21 H2B_21 0.9800 . ?
C2_21 H2C_21 0.9800 . ?
C3_21 H3A_21 0.9800 . ?
C3_21 H3B_21 0.9800 . ?
C3_21 H3C_21 0.9800 . ?
C1_31 C2_31 1.535(10) . ?
C1_31 C3_31 1.545(12) . ?
C1_31 H1_31 1.0000 . ?
C2_31 H2A_31 0.9800 . ?
C2_31 H2B_31 0.9800 . ?
C2_31 H2C_31 0.9800 . ?
C3_31 H3A_31 0.9800 . ?
C3_31 H3B_31 0.9800 . ?
C3_31 H3C_31 0.9800 . ?
Mo1_51 Cl4_51 2.288(5) . ?
Mo1_51 Cl2_51 2.308(2) . ?
Mo1_51 Cl5_51 2.327(3) . ?
Mo1_51 Cl3_51 2.353(2) . ?
Mo1_61 Cl2_61 2.322(6) . ?
Mo1_61 Cl3_61 2.338(6) . ?
Mo1_61 Cl5_61 2.391(9) . ?
Mo1_61 Cl4_61 2.424(10) . ?

loop_
_geom_torsion_atom_site_label_1
_geom_torsion_atom_site_label_2
_geom_torsion_atom_site_label_3
_geom_torsion_atom_site_label_4
_geom_torsion
_geom_torsion_site_symmetry_1
_geom_torsion_site_symmetry_2
_geom_torsion_site_symmetry_3
_geom_torsion_site_symmetry_4
_geom_torsion_publ_flag
C00C N008 C9 N007 1.0(3) . . . . ?
C00E N008 C9 N007 -173.2(2) . . . . ?
C00C N008 C9 Mo1_61 179.3(3) . . . . ?
C00E N008 C9 Mo1_61 5.1(5) . . . . ?
C00C N008 C9 Mo1_51 -169.77(19) . . . . ?
C00E N008 C9 Mo1_51 16.0(4) . . . . ?
C00D N007 C9 N008 -0.9(3) . . . . ?
C00A N007 C9 N008 175.7(2) . . . . ?
C00D N007 C9 Mo1_61 -179.3(3) . . . . ?
C00A N007 C9 Mo1_61 -2.7(4) . . . . ?
C00D N007 C9 Mo1_51 169.72(18) . . . . ?
C00A N007 C9 Mo1_51 -13.7(3) . . . . ?
C9 N007 C00A C00B 104.0(3) . . . . ?
C00D N007 C00A C00B -79.7(3) . . . . ?
C9 N007 C00A C00L -81.8(4) . . . . ?
C00D N007 C00A C00L 94.6(3) . . . . ?
C00L C00A C00B C00P 0.2(5) . . . . ?
N007 C00A C00B C00P 174.2(2) . . . . ?
C00L C00A C00B C00F -179.2(3) . . . . ?
N007 C00A C00B C00F -5.2(4) . . . . ?
C9 N008 C00C C00D -0.7(3) . . . . ?
C00E N008 C00C C00D 174.2(2) . . . . ?
N008 C00C C00D N007 0.1(3) . . . . ?
C9 N007 C00D C00C 0.5(3) . . . . ?
C00A N007 C00D C00C -176.6(2) . . . . ?
C9 N008 C00E C00I 85.9(3) . . . . ?
C00C N008 C00E C00I -88.0(3) . . . . ?
C9 N008 C00E C00G -99.7(3) . . . . ?
C00C N008 C00E C00G 86.5(3) . . . . ?
C00P C00B C00F C00J 52.3(4) . . . . ?
C00A C00B C00F C00J -128.4(3) . . . . ?
C00P C00B C00F C00U -70.5(3) . . . . ?
C00A C00B C00F C00U 108.8(3) . . . . ?
C00I C00E C00G C00K -2.0(4) . . . . ?
N008 C00E C00G C00K -176.0(2) . . . . ?
C00I C00E C00G C00H 177.2(3) . . . . ?
N008 C00E C00G C00H 3.1(4) . . . . ?
C00E C00G C00H C00O 127.2(3) . . . . ?
C00K C00G C00H C00O -53.7(4) . . . . ?
C00E C00G C00H C00Q -110.0(3) . . . . ?
C00K C00G C00H C00Q 69.1(4) . . . . ?
C00G C00E C00I C00R 1.9(4) . . . . ?
N008 C00E C00I C00R 176.0(2) . . . . ?
C00G C00E C00I C00M -176.7(3) . . . . ?
N008 C00E C00I C00M -2.6(4) . . . . ?
C00E C00G C00K C00N 1.1(5) . . . . ?
C00H C00G C00K C00N -178.0(3) . . . . ?
C00B C00A C00L C00W 0.3(6) . . . . ?
N007 C00A C00L C00W -173.7(3) . . . . ?
C00B C00A C00L C1_21 -163.7(6) . . . . ?
N007 C00A C00L C1_21 22.3(8) . . . . ?
C00B C00A C00L C1_31 168.5(5) . . . . ?
N007 C00A C00L C1_31 -5.5(7) . . . . ?
C00E C00I C00M C00V 95.7(3) . . . . ?
C00R C00I C00M C00V -82.8(3) . . . . ?
C00E C00I C00M C00T -140.3(3) . . . . ?
C00R C00I C00M C00T 41.2(4) . . . . ?
C00G C00K C00N C00R -0.4(5) . . . . ?
C00A C00B C00P C00S -1.0(5) . . . . ?
C00F C00B C00P C00S 178.4(3) . . . . ?
C00K C00N C00R C00I 0.4(5) . . . . ?
C00E C00I C00R C00N -1.1(5) . . . . ?
C00M C00I C00R C00N 177.5(3) . . . . ?
C00B C00P C00S C00W 1.1(6) . . . . ?
C00P C00S C00W C00L -0.5(7) . . . . ?
C00A C00L C00W C00S -0.2(7) . . . . ?
C1_21 C00L C00W C00S 165.7(6) . . . . ?
C1_31 C00L C00W C00S -167.2(7) . . . . ?
C4_1 S1_1 C2_1 C3_1 47.6(5) . . . . ?
C5_1 S1_1 C2_1 C3_1 96.1(5) . . . . ?
Mo1_51 S1_1 C2_1 C3_1 -69.8(5) . . . . ?
C2_1 S1_1 C4_1 C5_1 78.2(4) . . . . ?
Mo1_51 S1_1 C4_1 C5_1 -164.6(3) . . . . ?
C4_11 S1_11 C2_11 C3_11 -175.0(5) . . . . ?
Mo1_61 S1_11 C2_11 C3_11 70.3(6) . . . . ?
C2_11 S1_11 C4_11 C5_11 37.7(6) . . . . ?
Mo1_61 S1_11 C4_11 C5_11 153.9(5) . . . . ?
C4_12 S1_12 C2_12 C3_12 -164.1(19) . . . . ?
C2_12 S1_12 C4_12 C5_12 -50(2) . . . . ?
C00W C00L C1_21 C2_21 88.5(8) . . . . ?
C00A C00L C1_21 C2_21 -107.1(8) . . . . ?
C00W C00L C1_21 C3_21 -35.8(9) . . . . ?
C00A C00L C1_21 C3_21 128.5(8) . . . . ?
C00W C00L C1_31 C2_31 -45.2(8) . . . . ?
C00A C00L C1_31 C2_31 147.8(6) . . . . ?
C00W C00L C1_31 C3_31 81.0(8) . . . . ?
C00A C00L C1_31 C3_31 -86.0(7) . . . . ?
